data_7215180
loop_
_publ_author_name
'Han, Rong-Min'
'Ma, Jian-Fang'
'Liu, Ying-Ying'
'Yang, Jin'

_publ_section_title
;
 Syntheses, structures, and photoluminescent properties of a series of
 coordination polymers based on a new
 2&#x2032;-carboxybiphenyl-4-ylmethylaminodiacetic acid and different
 N-donor ligands
;
_journal_issue 28
_journal_name_full CrystEngComm
_journal_page_first 5641
_journal_paper_doi 10.1039/c3ce40528a
_journal_volume 15
_journal_year 2013
_chemical_formula_moiety 'C60 H68 Co3 N14 O20'
_chemical_formula_sum 'C60 H68 Co3 N14 O20'
_chemical_formula_weight 1482.07
_chemical_name_systematic
;
 ?
;
_space_group_IT_number 2
_symmetry_cell_setting triclinic
_symmetry_space_group_name_Hall '-P 1'
_symmetry_space_group_name_H-M 'P -1'
_atom_sites_solution_hydrogens geom
_atom_sites_solution_primary direct
_atom_sites_solution_secondary difmap
_audit_creation_method SHELXL-97
_cell_angle_alpha 76.610(4)
_cell_angle_beta 84.891(4)
_cell_angle_gamma 86.738(4)
_cell_formula_units_Z 1
_cell_length_a 8.2990(4)
_cell_length_b 12.7330(7)
_cell_length_c 15.7170(7)
_cell_measurement_reflns_used 3753
_cell_measurement_temperature 293(2)
_cell_measurement_theta_max 29.2293
_cell_measurement_theta_min 2.7956
_cell_volume 1608.14(14)
_computing_cell_refinement CrysAlis
_computing_data_collection 'CrysAlis (Oxford Diffraction, 2006)'
_computing_data_reduction CrysAlis
_computing_structure_refinement 'SHELXL-97 (Sheldrick, 2008)'
_computing_structure_solution 'SHELXS-97 (Sheldrick, 2008)'
_diffrn_ambient_temperature 293(2)
_diffrn_detector_area_resol_mean 10.0
_diffrn_measured_fraction_theta_full 0.993
_diffrn_measured_fraction_theta_max 0.993
_diffrn_measurement_device_type 'Oxford Diffraction Gemini R Ultra'
_diffrn_measurement_method '\w scan'
_diffrn_radiation_monochromator graphite
_diffrn_radiation_source 'fine-focus sealed tube'
_diffrn_radiation_type MoK\a
_diffrn_radiation_wavelength 0.71069
_diffrn_reflns_av_R_equivalents 0.0221
_diffrn_reflns_av_sigmaI/netI 0.0420
_diffrn_reflns_limit_h_max 9
_diffrn_reflns_limit_h_min -8
_diffrn_reflns_limit_k_max 15
_diffrn_reflns_limit_k_min -10
_diffrn_reflns_limit_l_max 18
_diffrn_reflns_limit_l_min -18
_diffrn_reflns_number 9827
_diffrn_reflns_theta_full 25.03
_diffrn_reflns_theta_max 25.03
_diffrn_reflns_theta_min 2.80
_exptl_absorpt_coefficient_mu 0.851
_exptl_absorpt_correction_T_max 0.8830
_exptl_absorpt_correction_T_min 0.8218
_exptl_absorpt_correction_type multi-scan
_exptl_absorpt_process_details
;
CrysAlis (Oxford Diffraction, 2006)
;
_exptl_crystal_colour purple
_exptl_crystal_density_diffrn 1.530
_exptl_crystal_density_method 'not measured'
_exptl_crystal_description block
_exptl_crystal_F_000 767
_exptl_crystal_size_max 0.24
_exptl_crystal_size_mid 0.16
_exptl_crystal_size_min 0.15
_refine_diff_density_max 0.511
_refine_diff_density_min -0.323
_refine_diff_density_rms 0.053
_refine_ls_extinction_method none
_refine_ls_goodness_of_fit_ref 1.023
_refine_ls_hydrogen_treatment mixed
_refine_ls_matrix_type full
_refine_ls_number_parameters 473
_refine_ls_number_reflns 5646
_refine_ls_number_restraints 12
_refine_ls_restrained_S_all 1.023
_refine_ls_R_factor_all 0.0577
_refine_ls_R_factor_gt 0.0417
_refine_ls_shift/su_max 0.000
_refine_ls_shift/su_mean 0.000
_refine_ls_structure_factor_coef Fsqd
_refine_ls_weighting_details 'calc w=1/[\s^2^(Fo^2^)+(0.0391P)^2^+0.9260P] where P=(Fo^2^+2Fc^2^)/3'
_refine_ls_weighting_scheme calc
_refine_ls_wR_factor_gt 0.0918
_refine_ls_wR_factor_ref 0.1013
_reflns_number_gt 4490
_reflns_number_total 5646
_reflns_threshold_expression >2\s(I)
_cod_data_source_file c3ce40528a.cif
_cod_data_source_block Compound-5
_cod_original_sg_symbol_Hall '-P 1 '
_cod_database_code 7215180

loop_
_symmetry_equiv_pos_as_xyz
'x, y, z'
'-x, -y, -z'

loop_
_atom_site_label
_atom_site_type_symbol
_atom_site_fract_x
_atom_site_fract_y
_atom_site_fract_z
_atom_site_U_iso_or_equiv
_atom_site_adp_type
_atom_site_occupancy
_atom_site_symmetry_multiplicity
_atom_site_calc_flag
_atom_site_refinement_flags
Co1 Co 0.16075(4) 0.23540(3) 0.19599(2) 0.03676(13) Uani 1 1 d .
Co2 Co -0.5000 0.0000 0.5000 0.04552(17) Uani 1 2 d S
C1 C -0.3323(3) -0.3006(2) -0.01410(19) 0.0387(7) Uani 1 1 d .
C2 C -0.4858(3) -0.2919(2) 0.04356(18) 0.0376(7) Uani 1 1 d .
C3 C -0.6055(4) -0.3637(3) 0.0418(2) 0.0487(8) Uani 1 1 d .
H3 H -0.5853 -0.4151 0.0083 0.058 Uiso 1 1 calc R
C4 C -0.7529(4) -0.3602(3) 0.0888(2) 0.0570(9) Uani 1 1 d .
H4 H -0.8325 -0.4074 0.0857 0.068 Uiso 1 1 calc R
C5 C -0.7813(4) -0.2869(3) 0.1399(2) 0.0550(9) Uani 1 1 d .
H5 H -0.8802 -0.2849 0.1725 0.066 Uiso 1 1 calc R
C6 C -0.6640(3) -0.2158(3) 0.1436(2) 0.0459(8) Uani 1 1 d .
H6 H -0.6849 -0.1671 0.1795 0.055 Uiso 1 1 calc R
C7 C -0.5143(3) -0.2151(2) 0.09482(18) 0.0355(6) Uani 1 1 d .
C8 C -0.3941(3) -0.1343(2) 0.09908(17) 0.0356(6) Uani 1 1 d .
C9 C -0.2291(3) -0.1599(3) 0.1003(2) 0.0440(7) Uani 1 1 d .
H9 H -0.1917 -0.2303 0.1006 0.053 Uiso 1 1 calc R
C10 C -0.1203(4) -0.0826(3) 0.1012(2) 0.0490(8) Uani 1 1 d .
H10 H -0.0105 -0.1016 0.1006 0.059 Uiso 1 1 calc R
C11 C -0.1691(4) 0.0222(3) 0.10310(19) 0.0436(7) Uani 1 1 d .
C12 C -0.3338(4) 0.0476(3) 0.1023(2) 0.0475(8) Uani 1 1 d .
H12 H -0.3707 0.1178 0.1032 0.057 Uiso 1 1 calc R
C13 C -0.4440(4) -0.0287(3) 0.10041(19) 0.0435(7) Uani 1 1 d .
H13 H -0.5536 -0.0090 0.1000 0.052 Uiso 1 1 calc R
C14 C -0.0471(4) 0.1049(3) 0.1069(2) 0.0548(9) Uani 1 1 d .
H14A H 0.0545 0.0865 0.0772 0.066 Uiso 1 1 calc R
H14B H -0.0850 0.1749 0.0743 0.066 Uiso 1 1 calc R
C15 C -0.1623(4) 0.1563(4) 0.2386(2) 0.0690(11) Uani 1 1 d .
H15A H -0.2334 0.0969 0.2627 0.083 Uiso 1 1 calc R
H15B H -0.2190 0.2083 0.1950 0.083 Uiso 1 1 calc R
C16 C -0.1266(4) 0.2093(3) 0.31109(19) 0.0443(7) Uani 1 1 d .
C17 C 0.0839(15) 0.0083(11) 0.2151(9) 0.053(3) Uani 0.30 1 d PU
C17' C 0.0328(6) 0.0142(4) 0.2590(3) 0.0443(11) Uani 0.70 1 d PU
C18 C 0.2145(4) 0.0111(3) 0.27481(19) 0.0432(7) Uani 1 1 d .
C19 C 0.4739(4) 0.3604(3) 0.2060(2) 0.0508(8) Uani 1 1 d .
H19 H 0.5385 0.3191 0.1736 0.061 Uiso 1 1 calc R
C20 C 0.2727(4) 0.4197(3) 0.2710(2) 0.0501(8) Uani 1 1 d .
H20 H 0.1684 0.4314 0.2948 0.060 Uiso 1 1 calc R
C21 C 0.4073(5) 0.5630(3) 0.3215(2) 0.0642(10) Uani 1 1 d .
H21A H 0.3021 0.6002 0.3229 0.077 Uiso 1 1 calc R
H21B H 0.4838 0.6142 0.2874 0.077 Uiso 1 1 calc R
C22 C 0.4577(4) 0.5276(3) 0.4137(2) 0.0458(7) Uani 1 1 d .
C23 C 0.4834(4) 0.4211(3) 0.4557(2) 0.0580(9) Uani 1 1 d .
H23 H 0.4727 0.3670 0.4260 0.070 Uiso 1 1 calc R
C24 C 0.4749(4) 0.6061(3) 0.4586(2) 0.0537(8) Uani 1 1 d .
H24 H 0.4585 0.6784 0.4311 0.064 Uiso 1 1 calc R
C25 C -0.3251(5) -0.1349(3) 0.3655(2) 0.0617(9) Uani 1 1 d .
H25 H -0.4010 -0.1133 0.3242 0.074 Uiso 1 1 calc R
C26 C -0.2060(5) -0.1537(3) 0.4805(3) 0.0649(10) Uani 1 1 d .
H26 H -0.1783 -0.1496 0.5356 0.078 Uiso 1 1 calc R
C27 C 0.0314(4) -0.2690(3) 0.4440(3) 0.0737(11) Uani 1 1 d .
H27A H 0.0839 -0.2449 0.4884 0.088 Uiso 1 1 calc R
H27B H 0.1017 -0.2535 0.3902 0.088 Uiso 1 1 calc R
C28 C 0.0128(4) -0.3890(3) 0.4726(2) 0.0534(8) Uani 1 1 d .
C29 C 0.0646(4) -0.4433(3) 0.5524(3) 0.0579(9) Uani 1 1 d .
H29 H 0.1085 -0.4051 0.5880 0.069 Uiso 1 1 calc R
C30 C -0.0520(4) -0.4462(3) 0.4199(3) 0.0614(9) Uani 1 1 d .
H30 H -0.0871 -0.4103 0.3659 0.074 Uiso 1 1 calc R
N1 N -0.0153(3) 0.11492(19) 0.19543(15) 0.0377(6) Uani 1 1 d .
N2 N 0.3145(3) 0.3454(2) 0.22614(16) 0.0435(6) Uani 1 1 d .
N3 N 0.5303(3) 0.4377(3) 0.23554(18) 0.0566(7) Uani 1 1 d .
N4 N 0.3980(3) 0.4751(2) 0.27743(16) 0.0471(6) Uani 1 1 d .
N5 N -0.1216(4) -0.2074(2) 0.4291(2) 0.0608(8) Uani 1 1 d .
N6 N -0.1968(4) -0.1965(3) 0.3535(2) 0.0688(8) Uani 1 1 d .
N7 N -0.3371(3) -0.1056(2) 0.44306(19) 0.0608(8) Uani 1 1 d .
O1 O -0.2406(3) -0.38159(19) 0.00922(15) 0.0646(7) Uani 1 1 d .
O2 O -0.3106(2) -0.22870(16) -0.08282(12) 0.0415(5) Uani 1 1 d .
O3 O -0.2410(3) 0.2189(2) 0.36666(14) 0.0561(6) Uani 1 1 d .
O4 O 0.0105(2) 0.24500(19) 0.30839(14) 0.0544(6) Uani 1 1 d .
O5 O 0.2843(2) 0.09891(18) 0.26043(14) 0.0505(6) Uani 1 1 d .
O6 O 0.2706(3) -0.07861(19) 0.31287(14) 0.0568(6) Uani 1 1 d .
O1W O 0.0135(3) 0.3551(2) 0.12072(16) 0.0520(6) Uani 1 1 d .
H1A H -0.030(5) 0.412(3) 0.137(3) 0.078 Uiso 1 1 d .
H1B H 0.075(5) 0.373(3) 0.079(3) 0.078 Uiso 1 1 d .
O2W O -0.1463(3) -0.4763(2) 0.17584(19) 0.0657(7) Uani 1 1 d .
H2A H -0.185(5) -0.447(4) 0.128(3) 0.099 Uiso 1 1 d .
H2B H -0.237(5) -0.508(4) 0.202(3) 0.099 Uiso 1 1 d .
O3W O -0.5129(3) 0.1096(2) 0.38059(16) 0.0630(8) Uani 1 1 d .
H3A H -0.437(5) 0.142(4) 0.368(3) 0.095 Uiso 1 1 d .
H3B H -0.558(5) 0.102(4) 0.338(3) 0.095 Uiso 1 1 d .
O4W O -0.7048(3) -0.0746(2) 0.47792(17) 0.0689(8) Uani 1 1 d .
H4A H -0.697(5) -0.093(4) 0.422(3) 0.103 Uiso 1 1 d .
H4B H -0.720(6) -0.127(4) 0.514(3) 0.103 Uiso 1 1 d .

loop_
_atom_site_aniso_label
_atom_site_aniso_U_11
_atom_site_aniso_U_22
_atom_site_aniso_U_33
_atom_site_aniso_U_23
_atom_site_aniso_U_13
_atom_site_aniso_U_12
Co1 0.0402(2) 0.0354(3) 0.0370(2) -0.01156(18) -0.00239(15) -0.00860(16)
Co2 0.0464(3) 0.0486(4) 0.0403(3) -0.0009(3) -0.0127(2) -0.0144(3)
C1 0.0504(17) 0.0318(18) 0.0363(17) -0.0116(14) -0.0034(12) -0.0050(14)
C2 0.0411(16) 0.0321(17) 0.0387(16) -0.0060(13) -0.0031(12) -0.0005(12)
C3 0.056(2) 0.0361(19) 0.056(2) -0.0128(15) -0.0076(15) -0.0078(14)
C4 0.049(2) 0.051(2) 0.071(2) -0.0095(19) -0.0086(16) -0.0146(16)
C5 0.0397(18) 0.058(2) 0.062(2) -0.0034(18) 0.0010(14) -0.0049(15)
C6 0.0466(18) 0.047(2) 0.0435(18) -0.0108(15) -0.0011(13) 0.0052(14)
C7 0.0387(15) 0.0318(17) 0.0355(15) -0.0061(13) -0.0054(11) 0.0004(12)
C8 0.0443(16) 0.0340(17) 0.0296(15) -0.0092(12) -0.0040(11) -0.0012(12)
C9 0.0455(18) 0.0392(19) 0.0533(19) -0.0231(15) -0.0050(13) 0.0011(14)
C10 0.0406(17) 0.056(2) 0.059(2) -0.0296(17) -0.0019(13) -0.0057(15)
C11 0.0587(19) 0.042(2) 0.0335(16) -0.0123(14) -0.0067(13) -0.0145(15)
C12 0.073(2) 0.0308(18) 0.0434(18) -0.0134(14) -0.0228(15) 0.0039(15)
C13 0.0495(17) 0.043(2) 0.0429(18) -0.0157(15) -0.0141(13) 0.0037(14)
C14 0.077(2) 0.053(2) 0.0407(18) -0.0191(16) -0.0002(15) -0.0259(17)
C15 0.054(2) 0.103(3) 0.066(2) -0.050(2) 0.0117(16) -0.033(2)
C16 0.0511(19) 0.049(2) 0.0351(17) -0.0129(14) 0.0009(13) -0.0150(15)
C17 0.052(5) 0.050(5) 0.058(5) -0.014(4) -0.019(4) 0.005(4)
C17' 0.049(3) 0.039(3) 0.043(3) -0.002(2) -0.007(2) -0.0064(19)
C18 0.0589(19) 0.042(2) 0.0317(16) -0.0114(14) -0.0114(13) -0.0015(15)
C19 0.0482(19) 0.061(2) 0.0469(19) -0.0204(17) -0.0011(14) -0.0061(16)
C20 0.0483(18) 0.056(2) 0.052(2) -0.0238(17) 0.0040(14) -0.0126(15)
C21 0.099(3) 0.045(2) 0.055(2) -0.0169(18) -0.0201(19) -0.0136(19)
C22 0.0553(18) 0.043(2) 0.0446(18) -0.0171(15) -0.0034(13) -0.0153(14)
C23 0.087(2) 0.044(2) 0.053(2) -0.0256(18) -0.0114(17) -0.0133(18)
C24 0.076(2) 0.037(2) 0.053(2) -0.0160(16) -0.0099(16) -0.0106(16)
C25 0.075(3) 0.047(2) 0.063(2) -0.0088(19) -0.0116(18) -0.0086(19)
C26 0.074(2) 0.053(2) 0.069(3) -0.013(2) -0.0121(19) -0.0043(19)
C27 0.061(2) 0.045(2) 0.115(3) -0.017(2) -0.001(2) -0.0105(18)
C28 0.0471(18) 0.039(2) 0.075(2) -0.0171(18) 0.0043(16) -0.0070(14)
C29 0.058(2) 0.047(2) 0.075(3) -0.0258(19) -0.0024(17) -0.0105(16)
C30 0.063(2) 0.053(2) 0.069(2) -0.0130(19) -0.0075(17) -0.0065(17)
N1 0.0396(13) 0.0374(15) 0.0391(14) -0.0122(11) -0.0060(10) -0.0081(10)
N2 0.0461(15) 0.0434(16) 0.0443(15) -0.0160(13) 0.0012(11) -0.0132(11)
N3 0.0511(16) 0.070(2) 0.0529(17) -0.0179(15) -0.0047(13) -0.0215(14)
N4 0.0601(17) 0.0460(17) 0.0397(15) -0.0152(13) -0.0041(12) -0.0154(13)
N5 0.0649(19) 0.0367(17) 0.080(2) -0.0109(16) -0.0069(16) -0.0069(14)
N6 0.083(2) 0.053(2) 0.070(2) -0.0125(17) -0.0029(17) -0.0114(17)
N7 0.0660(19) 0.056(2) 0.0598(19) -0.0092(16) -0.0124(14) -0.0019(15)
O1 0.0767(16) 0.0475(15) 0.0557(15) 0.0036(12) 0.0138(11) 0.0213(13)
O2 0.0489(12) 0.0375(13) 0.0374(11) -0.0085(10) 0.0000(8) 0.0008(9)
O3 0.0568(13) 0.0721(17) 0.0443(13) -0.0244(12) 0.0126(10) -0.0239(11)
O4 0.0506(13) 0.0678(16) 0.0544(14) -0.0323(12) 0.0081(10) -0.0262(11)
O5 0.0540(13) 0.0456(14) 0.0503(13) 0.0013(10) -0.0208(10) -0.0130(10)
O6 0.0791(16) 0.0430(15) 0.0490(14) -0.0067(11) -0.0205(11) 0.0000(12)
O1W 0.0530(14) 0.0424(15) 0.0583(15) -0.0102(12) 0.0020(10) 0.0041(11)
O2W 0.0523(15) 0.0635(18) 0.0763(18) -0.0106(14) 0.0066(12) -0.0008(12)
O3W 0.0554(15) 0.080(2) 0.0478(15) 0.0111(13) -0.0194(11) -0.0315(12)
O4W 0.0779(17) 0.080(2) 0.0500(16) -0.0046(14) -0.0174(13) -0.0390(15)

loop_
_atom_type_symbol
_atom_type_description
_atom_type_scat_dispersion_real
_atom_type_scat_dispersion_imag
_atom_type_scat_source
C C 0.0033 0.0016 'International Tables Vol C Tables 4.2.6.8 and 6.1.1.4'
H H 0.0000 0.0000 'International Tables Vol C Tables 4.2.6.8 and 6.1.1.4'
N N 0.0061 0.0033 'International Tables Vol C Tables 4.2.6.8 and 6.1.1.4'
O O 0.0106 0.0060 'International Tables Vol C Tables 4.2.6.8 and 6.1.1.4'
Co Co 0.3494 0.9721 'International Tables Vol C Tables 4.2.6.8 and 6.1.1.4'

loop_
_geom_angle_atom_site_label_1
_geom_angle_atom_site_label_2
_geom_angle_atom_site_label_3
_geom_angle
_geom_angle_site_symmetry_1
_geom_angle_site_symmetry_3
O5 Co1 O4 92.72(9) . .
O5 Co1 O2 88.14(8) . 2
O4 Co1 O2 179.01(9) . 2
O5 Co1 O1W 169.73(9) . .
O4 Co1 O1W 89.58(10) . .
O2 Co1 O1W 89.66(9) 2 .
O5 Co1 N2 95.20(9) . .
O4 Co1 N2 89.21(9) . .
O2 Co1 N2 90.24(9) 2 .
O1W Co1 N2 94.84(10) . .
O5 Co1 N1 80.72(8) . .
O4 Co1 N1 79.13(8) . .
O2 Co1 N1 101.49(8) 2 .
O1W Co1 N1 89.89(9) . .
N2 Co1 N1 167.39(9) . .
O3W Co2 O3W 180.00(9) 2_456 .
O3W Co2 O4W 90.44(10) 2_456 2_456
O3W Co2 O4W 89.56(10) . 2_456
O3W Co2 O4W 89.56(10) 2_456 .
O3W Co2 O4W 90.44(10) . .
O4W Co2 O4W 180.00(14) 2_456 .
O3W Co2 N7 91.92(12) 2_456 2_456
O3W Co2 N7 88.08(12) . 2_456
O4W Co2 N7 93.25(12) 2_456 2_456
O4W Co2 N7 86.75(12) . 2_456
O3W Co2 N7 88.08(12) 2_456 .
O3W Co2 N7 91.92(12) . .
O4W Co2 N7 86.75(12) 2_456 .
O4W Co2 N7 93.25(12) . .
N7 Co2 N7 180.00(14) 2_456 .
O1 C1 O2 125.4(3) . .
O1 C1 C2 117.0(3) . .
O2 C1 C2 117.5(3) . .
C3 C2 C7 119.8(3) . .
C3 C2 C1 116.2(3) . .
C7 C2 C1 123.9(2) . .
C4 C3 C2 121.3(3) . .
C4 C3 H3 119.4 . .
C2 C3 H3 119.4 . .
C5 C4 C3 119.5(3) . .
C5 C4 H4 120.3 . .
C3 C4 H4 120.3 . .
C4 C5 C6 120.3(3) . .
C4 C5 H5 119.8 . .
C6 C5 H5 119.8 . .
C5 C6 C7 121.7(3) . .
C5 C6 H6 119.1 . .
C7 C6 H6 119.1 . .
C6 C7 C2 117.3(3) . .
C6 C7 C8 119.5(3) . .
C2 C7 C8 123.2(2) . .
C13 C8 C9 117.3(3) . .
C13 C8 C7 120.5(2) . .
C9 C8 C7 122.2(3) . .
C10 C9 C8 120.9(3) . .
C10 C9 H9 119.6 . .
C8 C9 H9 119.6 . .
C9 C10 C11 122.1(3) . .
C9 C10 H10 119.0 . .
C11 C10 H10 119.0 . .
C10 C11 C12 117.0(3) . .
C10 C11 C14 121.0(3) . .
C12 C11 C14 122.0(3) . .
C13 C12 C11 121.5(3) . .
C13 C12 H12 119.2 . .
C11 C12 H12 119.2 . .
C12 C13 C8 121.2(3) . .
C12 C13 H13 119.4 . .
C8 C13 H13 119.4 . .
N1 C14 C11 115.9(2) . .
N1 C14 H14A 108.3 . .
C11 C14 H14A 108.3 . .
N1 C14 H14B 108.3 . .
C11 C14 H14B 108.3 . .
H14A C14 H14B 107.4 . .
N1 C15 C16 113.0(3) . .
N1 C15 H15A 109.0 . .
C16 C15 H15A 109.0 . .
N1 C15 H15B 109.0 . .
C16 C15 H15B 109.0 . .
H15A C15 H15B 107.8 . .
O4 C16 O3 125.1(3) . .
O4 C16 C15 117.8(3) . .
O3 C16 C15 117.0(3) . .
C17' C17 C18 78.1(11) . .
C17' C17 N1 72.0(10) . .
C18 C17 N1 111.9(8) . .
C17 C17' N1 77.5(10) . .
C17 C17' C18 71.8(10) . .
N1 C17' C18 111.6(3) . .
O6 C18 O5 125.9(3) . .
O6 C18 C17 115.6(6) . .
O5 C18 C17 114.9(6) . .
O6 C18 C17' 115.1(3) . .
O5 C18 C17' 118.2(3) . .
C17 C18 C17' 30.1(5) . .
N3 C19 N2 114.5(3) . .
N3 C19 H19 122.8 . .
N2 C19 H19 122.8 . .
N4 C20 N2 111.0(3) . .
N4 C20 H20 124.5 . .
N2 C20 H20 124.5 . .
N4 C21 C22 114.2(3) . .
N4 C21 H21A 108.7 . .
C22 C21 H21A 108.7 . .
N4 C21 H21B 108.7 . .
C22 C21 H21B 108.7 . .
H21A C21 H21B 107.6 . .
C24 C22 C23 118.6(3) . .
C24 C22 C21 117.7(3) . .
C23 C22 C21 123.6(3) . .
C22 C23 C24 120.7(3) . 2_666
C22 C23 H23 119.6 . .
C24 C23 H23 119.6 2_666 .
C22 C24 C23 120.6(3) . 2_666
C22 C24 H24 119.7 . .
C23 C24 H24 119.7 2_666 .
N6 C25 N7 114.1(3) . .
N6 C25 H25 122.9 . .
N7 C25 H25 122.9 . .
N5 C26 N7 110.8(4) . .
N5 C26 H26 124.6 . .
N7 C26 H26 124.6 . .
N5 C27 C28 113.8(3) . .
N5 C27 H27A 108.8 . .
C28 C27 H27A 108.8 . .
N5 C27 H27B 108.8 . .
C28 C27 H27B 108.8 . .
H27A C27 H27B 107.7 . .
C29 C28 C30 119.4(3) . .
C29 C28 C27 119.1(3) . .
C30 C28 C27 121.5(4) . .
C28 C29 C30 120.7(3) . 2_546
C28 C29 H29 119.7 . .
C30 C29 H29 119.7 2_546 .
C29 C30 C28 119.9(3) 2_546 .
C29 C30 H30 120.0 2_546 .
C28 C30 H30 120.0 . .
C15 N1 C14 110.0(2) . .
C15 N1 C17' 104.4(3) . .
C14 N1 C17' 117.2(3) . .
C15 N1 C17 133.4(6) . .
C14 N1 C17 93.6(5) . .
C17' N1 C17 30.4(5) . .
C15 N1 Co1 102.63(18) . .
C14 N1 Co1 113.94(18) . .
C17' N1 Co1 107.3(2) . .
C17 N1 Co1 103.4(5) . .
C20 N2 C19 102.3(3) . .
C20 N2 Co1 126.6(2) . .
C19 N2 Co1 131.1(2) . .
C19 N3 N4 103.0(2) . .
C20 N4 N3 109.2(3) . .
C20 N4 C21 129.4(3) . .
N3 N4 C21 121.3(3) . .
C26 N5 N6 109.3(3) . .
C26 N5 C27 128.4(4) . .
N6 N5 C27 122.3(3) . .
C25 N6 N5 103.1(3) . .
C26 N7 C25 102.8(3) . .
C26 N7 Co2 123.3(3) . .
C25 N7 Co2 133.7(3) . .
C1 O2 Co1 128.43(18) . 2
C16 O4 Co1 114.87(18) . .
C18 O5 Co1 117.26(19) . .
Co1 O1W H1A 126(3) . .
Co1 O1W H1B 99(3) . .
H1A O1W H1B 110(4) . .
H2A O2W H2B 97(4) . .
Co2 O3W H3A 112(3) . .
Co2 O3W H3B 127(3) . .
H3A O3W H3B 113(4) . .
Co2 O4W H4A 113(3) . .
Co2 O4W H4B 111(4) . .
H4A O4W H4B 108(5) . .

loop_
_geom_bond_atom_site_label_1
_geom_bond_atom_site_label_2
_geom_bond_distance
_geom_bond_site_symmetry_2
Co1 O5 2.065(2) .
Co1 O4 2.093(2) .
Co1 O2 2.0934(19) 2
Co1 O1W 2.104(2) .
Co1 N2 2.105(2) .
Co1 N1 2.180(2) .
Co2 O3W 2.070(2) 2_456
Co2 O3W 2.070(2) .
Co2 O4W 2.087(2) 2_456
Co2 O4W 2.087(2) .
Co2 N7 2.138(3) 2_456
Co2 N7 2.138(3) .
C1 O1 1.250(4) .
C1 O2 1.250(3) .
C1 C2 1.510(4) .
C2 C3 1.394(4) .
C2 C7 1.403(4) .
C3 C4 1.375(4) .
C3 H3 0.9300 .
C4 C5 1.364(5) .
C4 H4 0.9300 .
C5 C6 1.381(5) .
C5 H5 0.9300 .
C6 C7 1.400(4) .
C6 H6 0.9300 .
C7 C8 1.489(4) .
C8 C13 1.389(4) .
C8 C9 1.390(4) .
C9 C10 1.377(4) .
C9 H9 0.9300 .
C10 C11 1.378(4) .
C10 H10 0.9300 .
C11 C12 1.387(4) .
C11 C14 1.516(4) .
C12 C13 1.378(4) .
C12 H12 0.9300 .
C13 H13 0.9300 .
C14 N1 1.475(4) .
C14 H14A 0.9700 .
C14 H14B 0.9700 .
C15 N1 1.473(4) .
C15 C16 1.510(4) .
C15 H15A 0.9700 .
C15 H15B 0.9700 .
C16 O4 1.243(3) .
C16 O3 1.252(3) .
C17 C17' 0.794(12) .
C17 C18 1.502(12) .
C17 N1 1.530(13) .
C17' N1 1.491(5) .
C17' C18 1.547(6) .
C18 O6 1.246(4) .
C18 O5 1.253(4) .
C19 N3 1.307(4) .
C19 N2 1.346(4) .
C19 H19 0.9300 .
C20 N4 1.313(4) .
C20 N2 1.320(4) .
C20 H20 0.9300 .
C21 N4 1.454(4) .
C21 C22 1.504(4) .
C21 H21A 0.9700 .
C21 H21B 0.9700 .
C22 C24 1.371(4) .
C22 C23 1.378(5) .
C23 C24 1.380(5) 2_666
C23 H23 0.9300 .
C24 C23 1.380(5) 2_666
C24 H24 0.9300 .
C25 N6 1.312(5) .
C25 N7 1.348(4) .
C25 H25 0.9300 .
C26 N5 1.309(5) .
C26 N7 1.333(4) .
C26 H26 0.9300 .
C27 N5 1.462(4) .
C27 C28 1.503(5) .
C27 H27A 0.9700 .
C27 H27B 0.9700 .
C28 C29 1.378(5) .
C28 C30 1.381(5) .
C29 C30 1.380(5) 2_546
C29 H29 0.9300 .
C30 C29 1.380(5) 2_546
C30 H30 0.9300 .
N3 N4 1.350(4) .
N5 N6 1.365(4) .
O2 Co1 2.0934(19) 2
O1W H1A 0.87(4) .
O1W H1B 0.79(4) .
O2W H2A 0.84(5) .
O2W H2B 0.90(5) .
O3W H3A 0.76(5) .
O3W H3B 0.81(5) .
O4W H4A 0.95(5) .
O4W H4B 0.77(5) .

loop_
_geom_hbond_atom_site_label_D
_geom_hbond_atom_site_label_H
_geom_hbond_atom_site_label_A
_geom_hbond_distance_DH
_geom_hbond_distance_HA
_geom_hbond_distance_DA
_geom_hbond_angle_DHA
_geom_hbond_site_symmetry_A
O2W H2A O1 0.84(5) 1.94(5) 2.778(4) 171(4) .
O3W H3A O3 0.76(5) 1.94(5) 2.684(3) 165(5) .
C23 H23 N4 0.93 2.53 2.869(4) 101.8 .
O1W H1A O2W 0.87(4) 1.86(4) 2.729(4) 173(4) 1_565
O1W H1B O1 0.79(4) 1.85(4) 2.628(3) 166(4) 2
O2W H2B N3 0.90(5) 2.07(5) 2.948(4) 166(4) 1_445
O3W H3B O5 0.81(5) 1.88(5) 2.670(3) 163(4) 1_455
O4W H4A O6 0.95(5) 1.73(5) 2.633(3) 157(4) 1_455
O4W H4B O3 0.77(5) 1.98(5) 2.714(3) 158(5) 2_456

loop_
_geom_torsion_atom_site_label_1
_geom_torsion_atom_site_label_2
_geom_torsion_atom_site_label_3
_geom_torsion_atom_site_label_4
_geom_torsion
_geom_torsion_site_symmetry_1
_geom_torsion_site_symmetry_4
O1 C1 C2 C3 -71.5(4) . .
O2 C1 C2 C3 105.6(3) . .
O1 C1 C2 C7 110.6(3) . .
O2 C1 C2 C7 -72.2(4) . .
C7 C2 C3 C4 0.8(5) . .
C1 C2 C3 C4 -177.2(3) . .
C2 C3 C4 C5 -1.8(5) . .
C3 C4 C5 C6 0.9(5) . .
C4 C5 C6 C7 0.9(5) . .
C5 C6 C7 C2 -1.8(4) . .
C5 C6 C7 C8 178.1(3) . .
C3 C2 C7 C6 1.0(4) . .
C1 C2 C7 C6 178.8(3) . .
C3 C2 C7 C8 -178.9(3) . .
C1 C2 C7 C8 -1.1(4) . .
C6 C7 C8 C13 -40.0(4) . .
C2 C7 C8 C13 139.9(3) . .
C6 C7 C8 C9 141.1(3) . .
C2 C7 C8 C9 -39.0(4) . .
C13 C8 C9 C10 -1.1(4) . .
C7 C8 C9 C10 177.7(3) . .
C8 C9 C10 C11 1.6(5) . .
C9 C10 C11 C12 -1.2(5) . .
C9 C10 C11 C14 178.1(3) . .
C10 C11 C12 C13 0.4(4) . .
C14 C11 C12 C13 -178.9(3) . .
C11 C12 C13 C8 -0.1(5) . .
C9 C8 C13 C12 0.4(4) . .
C7 C8 C13 C12 -178.5(3) . .
C10 C11 C14 N1 -91.7(4) . .
C12 C11 C14 N1 87.6(4) . .
N1 C15 C16 O4 23.5(5) . .
N1 C15 C16 O3 -160.3(3) . .
C18 C17 C17' N1 118.0(5) . .
N1 C17 C17' C18 -118.0(5) . .
C17' C17 C18 O6 96.3(10) . .
N1 C17 C18 O6 161.2(6) . .
C17' C17 C18 O5 -103.8(11) . .
N1 C17 C18 O5 -38.9(10) . .
N1 C17 C18 C17' 64.9(10) . .
C17 C17' C18 O6 -98.3(11) . .
N1 C17' C18 O6 -166.3(3) . .
C17 C17' C18 O5 91.6(12) . .
N1 C17' C18 O5 23.6(5) . .
N1 C17' C18 C17 -68.0(11) . .
N4 C21 C22 C24 177.7(3) . .
N4 C21 C22 C23 -3.9(5) . .
C24 C22 C23 C24 0.3(6) . 2_666
C21 C22 C23 C24 -178.1(3) . 2_666
C23 C22 C24 C23 -0.3(6) . 2_666
C21 C22 C24 C23 178.2(3) . 2_666
N5 C27 C28 C29 -119.9(4) . .
N5 C27 C28 C30 61.4(5) . .
C30 C28 C29 C30 -0.1(6) . 2_546
C27 C28 C29 C30 -178.8(3) . 2_546
C29 C28 C30 C29 0.1(6) . 2_546
C27 C28 C30 C29 178.8(3) . 2_546
C16 C15 N1 C14 -157.5(3) . .
C16 C15 N1 C17' 75.9(4) . .
C16 C15 N1 C17 86.6(7) . .
C16 C15 N1 Co1 -35.9(3) . .
C11 C14 N1 C15 -65.3(4) . .
C11 C14 N1 C17' 53.7(4) . .
C11 C14 N1 C17 73.8(6) . .
C11 C14 N1 Co1 -179.9(2) . .
C17 C17' N1 C15 164.5(11) . .
C18 C17' N1 C15 -131.1(3) . .
C17 C17' N1 C14 42.6(11) . .
C18 C17' N1 C14 107.0(4) . .
C18 C17' N1 C17 64.4(10) . .
C17 C17' N1 Co1 -87.0(11) . .
C18 C17' N1 Co1 -22.6(4) . .
C17' C17 N1 C15 -20.9(14) . .
C18 C17 N1 C15 -89.5(9) . .
C17' C17 N1 C14 -142.9(10) . .
C18 C17 N1 C14 148.5(8) . .
C18 C17 N1 C17' -68.6(10) . .
C17' C17 N1 Co1 101.4(10) . .
C18 C17 N1 Co1 32.8(9) . .
O5 Co1 N1 C15 123.9(2) . .
O4 Co1 N1 C15 29.3(2) . .
O2 Co1 N1 C15 -150.0(2) 2 .
O1W Co1 N1 C15 -60.3(2) . .
N2 Co1 N1 C15 51.9(5) . .
O5 Co1 N1 C14 -117.3(2) . .
O4 Co1 N1 C14 148.1(2) . .
O2 Co1 N1 C14 -31.1(2) 2 .
O1W Co1 N1 C14 58.5(2) . .
N2 Co1 N1 C14 170.8(4) . .
O5 Co1 N1 C17' 14.2(3) . .
O4 Co1 N1 C17' -80.4(3) . .
O2 Co1 N1 C17' 100.4(3) 2 .
O1W Co1 N1 C17' -170.0(3) . .
N2 Co1 N1 C17' -57.8(5) . .
O5 Co1 N1 C17 -17.2(6) . .
O4 Co1 N1 C17 -111.8(6) . .
O2 Co1 N1 C17 69.0(6) 2 .
O1W Co1 N1 C17 158.7(6) . .
N2 Co1 N1 C17 -89.1(7) . .
N4 C20 N2 C19 -0.2(4) . .
N4 C20 N2 Co1 -179.6(2) . .
N3 C19 N2 C20 0.2(4) . .
N3 C19 N2 Co1 179.6(2) . .
O5 Co1 N2 C20 -119.7(3) . .
O4 Co1 N2 C20 -27.0(3) . .
O2 Co1 N2 C20 152.1(3) 2 .
O1W Co1 N2 C20 62.5(3) . .
N1 Co1 N2 C20 -49.3(6) . .
O5 Co1 N2 C19 61.0(3) . .
O4 Co1 N2 C19 153.7(3) . .
O2 Co1 N2 C19 -27.1(3) 2 .
O1W Co1 N2 C19 -116.8(3) . .
N1 Co1 N2 C19 131.5(4) . .
N2 C19 N3 N4 -0.1(4) . .
N2 C20 N4 N3 0.1(4) . .
N2 C20 N4 C21 -179.3(3) . .
C19 N3 N4 C20 0.0(4) . .
C19 N3 N4 C21 179.5(3) . .
C22 C21 N4 C20 94.3(4) . .
C22 C21 N4 N3 -85.0(4) . .
N7 C26 N5 N6 -0.1(4) . .
N7 C26 N5 C27 178.4(3) . .
C28 C27 N5 C26 101.5(4) . .
C28 C27 N5 N6 -80.2(5) . .
N7 C25 N6 N5 0.1(4) . .
C26 N5 N6 C25 0.0(4) . .
C27 N5 N6 C25 -178.6(3) . .
N5 C26 N7 C25 0.2(4) . .
N5 C26 N7 Co2 -175.4(2) . .
N6 C25 N7 C26 -0.1(4) . .
N6 C25 N7 Co2 174.7(2) . .
O3W Co2 N7 C26 -43.7(3) 2_456 .
O3W Co2 N7 C26 136.3(3) . .
O4W Co2 N7 C26 46.8(3) 2_456 .
O4W Co2 N7 C26 -133.2(3) . .
N7 Co2 N7 C26 -179(100) 2_456 .
O3W Co2 N7 C25 142.3(3) 2_456 .
O3W Co2 N7 C25 -37.7(3) . .
O4W Co2 N7 C25 -127.2(3) 2_456 .
O4W Co2 N7 C25 52.8(3) . .
N7 Co2 N7 C25 7(100) 2_456 .
O1 C1 O2 Co1 18.3(4) . 2
C2 C1 O2 Co1 -158.64(19) . 2
O3 C16 O4 Co1 -171.0(3) . .
C15 C16 O4 Co1 4.9(4) . .
O5 Co1 O4 C16 -100.4(2) . .
O2 Co1 O4 C16 109(5) 2 .
O1W Co1 O4 C16 69.6(2) . .
N2 Co1 O4 C16 164.5(2) . .
N1 Co1 O4 C16 -20.3(2) . .
O6 C18 O5 Co1 -179.8(2) . .
C17 C18 O5 Co1 22.7(7) . .
C17' C18 O5 Co1 -10.9(4) . .
O4 Co1 O5 C18 76.3(2) . .
O2 Co1 O5 C18 -104.1(2) 2 .
O1W Co1 O5 C18 -26.4(6) . .
N2 Co1 O5 C18 165.8(2) . .
N1 Co1 O5 C18 -2.2(2) . .
